data_4105415
loop_
_publ_author_name
'Christer B. Aaker\"oy'
'Safiyyah Forbes'
'John Desper'

_publ_section_title
;
 Using Cocrystals To Systematically Modulate Aqueous Solubility and
 Melting Behavior of an Anticancer Drug
;
_journal_name_full 'Journal of the American Chemical Society'
_journal_page_first 17048
_journal_page_last 17049
_journal_paper_doi 10.1021/ja907674c
_journal_volume 131
_journal_year 2009
_chemical_formula_moiety
;
(C18 H22 N4 O2) (C4 H6 O4)
;
_chemical_formula_sum 'C22 H28 N4 O6'
_chemical_formula_weight 444.48
_chemical_name_systematic
;
SF22 4-pyridyl-CONH-(CH2)6)-NHCO-(4-pyridyl), succinic acid CHUNKS
;
_space_group_IT_number 2
_symmetry_cell_setting triclinic
_symmetry_space_group_name_Hall '-P 1'
_symmetry_space_group_name_H-M 'P -1'
_atom_sites_solution_hydrogens geom
_atom_sites_solution_primary direct
_atom_sites_solution_secondary difmap
_audit_creation_method SHELXL-97
_cell_angle_alpha 118.826(4)
_cell_angle_beta 91.381(5)
_cell_angle_gamma 99.872(4)
_cell_formula_units_Z 1
_cell_length_a 5.1754(4)
_cell_length_b 10.9294(8)
_cell_length_c 10.9423(8)
_cell_measurement_reflns_used 2329
_cell_measurement_temperature 120(2)
_cell_measurement_theta_max 29.90
_cell_measurement_theta_min 3.70
_cell_volume 530.11(7)
_computing_cell_refinement 'Bruker SMART'
_computing_data_collection 'Bruker SMART'
_computing_data_reduction 'Bruker SAINT'
_computing_molecular_graphics 'Bruker SHELXTL'
_computing_publication_material 'Bruker SHELXTL'
_computing_structure_refinement 'SHELXL-97 (Sheldrick, 1997)'
_computing_structure_solution 'SHELXS-97 (Sheldrick, 1990)'
_diffrn_ambient_temperature 120(2)
_diffrn_measured_fraction_theta_full 0.995
_diffrn_measured_fraction_theta_max 0.995
_diffrn_measurement_device_type 'CCD area detector'
_diffrn_measurement_method 'phi and omega scans'
_diffrn_radiation_monochromator graphite
_diffrn_radiation_source 'fine-focus sealed tube'
_diffrn_radiation_type MoK\a
_diffrn_radiation_wavelength 0.71073
_diffrn_reflns_av_R_equivalents 0.0513
_diffrn_reflns_av_sigmaI/netI 0.0533
_diffrn_reflns_limit_h_max 6
_diffrn_reflns_limit_h_min -7
_diffrn_reflns_limit_k_max 15
_diffrn_reflns_limit_k_min -15
_diffrn_reflns_limit_l_max 15
_diffrn_reflns_limit_l_min -15
_diffrn_reflns_number 12293
_diffrn_reflns_theta_full 30.49
_diffrn_reflns_theta_max 30.49
_diffrn_reflns_theta_min 2.14
_exptl_absorpt_coefficient_mu 0.103
_exptl_absorpt_correction_type none
_exptl_crystal_colour colourless
_exptl_crystal_density_diffrn 1.392
_exptl_crystal_description block
_exptl_crystal_F_000 236
_exptl_crystal_size_max 0.15
_exptl_crystal_size_mid 0.15
_exptl_crystal_size_min 0.10
_refine_diff_density_max 0.528
_refine_diff_density_min -0.294
_refine_diff_density_rms 0.079
_refine_ls_extinction_method none
_refine_ls_goodness_of_fit_ref 1.063
_refine_ls_hydrogen_treatment mixed
_refine_ls_matrix_type full
_refine_ls_number_parameters 151
_refine_ls_number_reflns 3228
_refine_ls_number_restraints 0
_refine_ls_restrained_S_all 1.063
_refine_ls_R_factor_all 0.0993
_refine_ls_R_factor_gt 0.0605
_refine_ls_shift/su_max 0.000
_refine_ls_shift/su_mean 0.000
_refine_ls_structure_factor_coef Fsqd
_refine_ls_weighting_details 'calc w=1/[\s^2^(Fo^2^)+(0.1000P)^2^+0.0000P] where P=(Fo^2^+2Fc^2^)/3'
_refine_ls_weighting_scheme calc
_refine_ls_wR_factor_gt 0.1509
_refine_ls_wR_factor_ref 0.1761
_reflns_number_gt 2108
_reflns_number_total 3228
_reflns_threshold_expression >2sigma(I)
_cod_data_source_file ja907674c_si_002_1.cif
_cod_data_source_block A1
_cod_database_code 4105415

loop_
_symmetry_equiv_pos_as_xyz
'x, y, z'
'-x, -y, -z'

loop_
_atom_site_label
_atom_site_type_symbol
_atom_site_fract_x
_atom_site_fract_y
_atom_site_fract_z
_atom_site_U_iso_or_equiv
_atom_site_adp_type
_atom_site_occupancy
_atom_site_symmetry_multiplicity
_atom_site_calc_flag
_atom_site_refinement_flags
N11 N 0.5441(3) 0.66307(15) 0.19427(16) 0.0217(3) Uani 1 1 d .
C12 C 0.3763(4) 0.64699(18) 0.27887(19) 0.0218(4) Uani 1 1 d .
H12 H 0.2572 0.7099 0.3140 0.026 Uiso 1 1 calc R
C13 C 0.3668(3) 0.54288(18) 0.31821(19) 0.0204(4) Uani 1 1 d .
H13 H 0.2440 0.5346 0.3783 0.024 Uiso 1 1 calc R
C14 C 0.5419(3) 0.45147(17) 0.26722(17) 0.0176(3) Uani 1 1 d .
C15 C 0.7163(3) 0.46609(18) 0.17783(18) 0.0207(4) Uani 1 1 d .
H15 H 0.8371 0.4044 0.1408 0.025 Uiso 1 1 calc R
C16 C 0.7095(4) 0.57282(18) 0.14417(19) 0.0216(4) Uani 1 1 d .
H16 H 0.8276 0.5824 0.0827 0.026 Uiso 1 1 calc R
C17 C 0.5625(3) 0.33960(17) 0.30763(17) 0.0178(3) Uani 1 1 d .
N17 N 0.3383(3) 0.27618(15) 0.33059(16) 0.0193(3) Uani 1 1 d .
H17 H 0.179(4) 0.296(2) 0.315(2) 0.023 Uiso 1 1 d .
O17 O 0.7788(2) 0.31020(13) 0.31844(14) 0.0242(3) Uani 1 1 d .
C21 C 0.3367(3) 0.15875(18) 0.36021(19) 0.0203(4) Uani 1 1 d .
H21A H 0.5043 0.1778 0.4180 0.024 Uiso 1 1 calc R
H21B H 0.3275 0.0691 0.2705 0.024 Uiso 1 1 calc R
C22 C 0.1070(3) 0.13900(18) 0.43676(19) 0.0204(4) Uani 1 1 d .
H22A H -0.0614 0.1219 0.3805 0.024 Uiso 1 1 calc R
H22B H 0.1185 0.2270 0.5283 0.024 Uiso 1 1 calc R
C23 C 0.1103(3) 0.01283(18) 0.4611(2) 0.0220(4) Uani 1 1 d .
H23A H 0.0982 -0.0745 0.3689 0.026 Uiso 1 1 calc R
H23B H 0.2814 0.0299 0.5151 0.026 Uiso 1 1 calc R
C31 C 0.8143(3) 0.87198(18) 0.05880(19) 0.0207(4) Uani 1 1 d .
O31 O 0.6129(3) 0.87749(14) 0.13219(15) 0.0297(3) Uani 1 1 d .
H31 H 0.585(5) 0.803(3) 0.159(2) 0.036 Uiso 1 1 d .
O32 O 0.9353(3) 0.77700(16) 0.01804(18) 0.0396(4) Uani 1 1 d .
C32 C 0.8709(3) 0.99542(18) 0.03063(19) 0.0216(4) Uani 1 1 d .
H32A H 0.8780 1.0855 0.1196 0.026 Uiso 1 1 calc R
H32B H 0.7243 0.9852 -0.0356 0.026 Uiso 1 1 calc R

loop_
_atom_site_aniso_label
_atom_site_aniso_U_11
_atom_site_aniso_U_22
_atom_site_aniso_U_33
_atom_site_aniso_U_23
_atom_site_aniso_U_13
_atom_site_aniso_U_12
N11 0.0233(8) 0.0135(7) 0.0283(8) 0.0111(6) 0.0019(6) 0.0015(5)
C12 0.0221(9) 0.0136(8) 0.0291(9) 0.0102(7) 0.0038(7) 0.0037(6)
C13 0.0187(8) 0.0156(8) 0.0275(9) 0.0114(7) 0.0037(6) 0.0024(6)
C14 0.0172(8) 0.0102(7) 0.0227(8) 0.0071(6) 0.0009(6) -0.0002(5)
C15 0.0192(8) 0.0159(8) 0.0261(9) 0.0099(7) 0.0034(6) 0.0028(6)
C16 0.0222(9) 0.0172(8) 0.0260(9) 0.0116(7) 0.0047(7) 0.0021(6)
C17 0.0174(8) 0.0131(7) 0.0224(8) 0.0085(7) 0.0033(6) 0.0026(6)
N17 0.0162(7) 0.0147(7) 0.0311(8) 0.0147(6) 0.0033(6) 0.0026(5)
O17 0.0180(6) 0.0217(7) 0.0378(8) 0.0181(6) 0.0056(5) 0.0055(5)
C21 0.0211(8) 0.0138(8) 0.0308(9) 0.0141(7) 0.0060(7) 0.0047(6)
C22 0.0191(8) 0.0153(8) 0.0297(9) 0.0132(7) 0.0054(7) 0.0037(6)
C23 0.0195(9) 0.0181(8) 0.0347(10) 0.0172(8) 0.0075(7) 0.0057(6)
C31 0.0199(8) 0.0141(8) 0.0272(9) 0.0096(7) 0.0046(6) 0.0027(6)
O31 0.0319(8) 0.0207(7) 0.0464(9) 0.0220(7) 0.0195(6) 0.0105(5)
O32 0.0431(9) 0.0280(8) 0.0640(10) 0.0304(8) 0.0310(8) 0.0192(7)
C32 0.0237(9) 0.0142(8) 0.0272(9) 0.0109(7) 0.0048(7) 0.0021(6)

loop_
_atom_type_symbol
_atom_type_description
_atom_type_scat_dispersion_real
_atom_type_scat_dispersion_imag
_atom_type_scat_source
C C 0.0033 0.0016 'International Tables Vol C Tables 4.2.6.8 and 6.1.1.4'
H H 0.0000 0.0000 'International Tables Vol C Tables 4.2.6.8 and 6.1.1.4'
N N 0.0061 0.0033 'International Tables Vol C Tables 4.2.6.8 and 6.1.1.4'
O O 0.0106 0.0060 'International Tables Vol C Tables 4.2.6.8 and 6.1.1.4'

loop_
_geom_angle_atom_site_label_1
_geom_angle_atom_site_label_2
_geom_angle_atom_site_label_3
_geom_angle
_geom_angle_site_symmetry_1
_geom_angle_site_symmetry_3
C12 N11 C16 117.80(15) . .
N11 C12 C13 123.43(17) . .
N11 C12 H12 118.3 . .
C13 C12 H12 118.3 . .
C14 C13 C12 118.16(16) . .
C14 C13 H13 120.9 . .
C12 C13 H13 120.9 . .
C13 C14 C15 119.04(15) . .
C13 C14 C17 123.57(15) . .
C15 C14 C17 117.34(15) . .
C16 C15 C14 118.45(16) . .
C16 C15 H15 120.8 . .
C14 C15 H15 120.8 . .
N11 C16 C15 123.10(16) . .
N11 C16 H16 118.5 . .
C15 C16 H16 118.5 . .
O17 C17 N17 123.04(15) . .
O17 C17 C14 120.07(15) . .
N17 C17 C14 116.89(14) . .
C17 N17 C21 120.52(14) . .
C17 N17 H17 120.6(13) . .
C21 N17 H17 118.3(13) . .
N17 C21 C22 112.73(14) . .
N17 C21 H21A 109.0 . .
C22 C21 H21A 109.0 . .
N17 C21 H21B 109.0 . .
C22 C21 H21B 109.0 . .
H21A C21 H21B 107.8 . .
C21 C22 C23 110.53(14) . .
C21 C22 H22A 109.5 . .
C23 C22 H22A 109.5 . .
C21 C22 H22B 109.5 . .
C23 C22 H22B 109.5 . .
H22A C22 H22B 108.1 . .
C23 C23 C22 113.91(18) 2_556 .
C23 C23 H23A 108.8 2_556 .
C22 C23 H23A 108.8 . .
C23 C23 H23B 108.8 2_556 .
C22 C23 H23B 108.8 . .
H23A C23 H23B 107.7 . .
O32 C31 O31 123.16(16) . .
O32 C31 C32 124.43(16) . .
O31 C31 C32 112.41(15) . .
C31 O31 H31 113.1(14) . .
C31 C32 C32 112.73(18) . 2_775
C31 C32 H32A 109.0 . .
C32 C32 H32A 109.0 2_775 .
C31 C32 H32B 109.0 . .
C32 C32 H32B 109.0 2_775 .
H32A C32 H32B 107.8 . .

loop_
_geom_bond_atom_site_label_1
_geom_bond_atom_site_label_2
_geom_bond_distance
_geom_bond_site_symmetry_2
N11 C12 1.336(2) .
N11 C16 1.340(2) .
C12 C13 1.392(2) .
C12 H12 0.9500 .
C13 C14 1.388(2) .
C13 H13 0.9500 .
C14 C15 1.393(2) .
C14 C17 1.505(2) .
C15 C16 1.388(2) .
C15 H15 0.9500 .
C16 H16 0.9500 .
C17 O17 1.234(2) .
C17 N17 1.340(2) .
N17 C21 1.466(2) .
N17 H17 0.92(2) .
C21 C22 1.515(2) .
C21 H21A 0.9900 .
C21 H21B 0.9900 .
C22 C23 1.528(2) .
C22 H22A 0.9900 .
C22 H22B 0.9900 .
C23 C23 1.508(3) 2_556
C23 H23A 0.9900 .
C23 H23B 0.9900 .
C31 O32 1.208(2) .
C31 O31 1.323(2) .
C31 C32 1.507(2) .
O31 H31 0.98(2) .
C32 C32 1.519(3) 2_775
C32 H32A 0.9900 .
C32 H32B 0.9900 .

loop_
_geom_hbond_atom_site_label_D
_geom_hbond_atom_site_label_H
_geom_hbond_atom_site_label_A
_geom_hbond_distance_DH
_geom_hbond_distance_HA
_geom_hbond_distance_DA
_geom_hbond_angle_DHA
_geom_hbond_site_symmetry_A
O31 H31 N11 0.98(2) 1.73(2) 2.7094(19) 176(2) .
N17 H17 O17 0.92(2) 2.11(2) 2.9902(19) 161.6(17) 1_455

loop_
_geom_torsion_atom_site_label_1
_geom_torsion_atom_site_label_2
_geom_torsion_atom_site_label_3
_geom_torsion_atom_site_label_4
_geom_torsion
_geom_torsion_site_symmetry_4
C16 N11 C12 C13 0.7(3) .
N11 C12 C13 C14 0.3(3) .
C12 C13 C14 C15 -0.9(2) .
C12 C13 C14 C17 176.61(15) .
C13 C14 C15 C16 0.6(2) .
C17 C14 C15 C16 -177.09(15) .
C12 N11 C16 C15 -1.0(3) .
C14 C15 C16 N11 0.4(3) .
C13 C14 C17 O17 -145.55(18) .
C15 C14 C17 O17 32.0(2) .
C13 C14 C17 N17 34.3(2) .
C15 C14 C17 N17 -148.12(16) .
O17 C17 N17 C21 -4.6(3) .
C14 C17 N17 C21 175.48(14) .
C17 N17 C21 C22 157.76(16) .
N17 C21 C22 C23 178.36(14) .
C21 C22 C23 C23 179.14(18) 2_556
O32 C31 C32 C32 -11.0(3) 2_775
O31 C31 C32 C32 169.94(18) 2_775
